data_4060271
_journal_name_full Organometallics
_journal_paper_doi 10.1021/om034380j
_journal_year 2004
_chemical_formula_moiety 'C49 H86 Br2 Ni2 P4'
_chemical_formula_sum 'C49 H86 Br2 Ni2 P4'
_chemical_formula_weight 1076.32
_space_group_IT_number 4
_symmetry_cell_setting monoclinic
_symmetry_space_group_name_Hall 'P 2yb'
_symmetry_space_group_name_H-M 'P 1 21 1'
_cell_angle_alpha 90
_cell_angle_beta 100.25(2)
_cell_angle_gamma 90
_cell_formula_units_Z 2
_cell_length_a 8.262(8)
_cell_length_b 17.49(3)
_cell_length_c 18.63(2)
_cell_measurement_reflns_used 63
_cell_measurement_temperature 173.0
_cell_measurement_theta_max 27.8764
_cell_measurement_theta_min 2.2208
_cell_volume 2649.7(59)
_diffrn_detector_area_resol_mean 14.63
_diffrn_measured_fraction_theta_full 0.9707
_diffrn_measured_fraction_theta_max 0.9822
_diffrn_measurement_device_type 'Rigaku Mercury'
_diffrn_measurement_method \w
_diffrn_radiation_type 'Mo K\a'
_diffrn_radiation_wavelength 0.7107
_diffrn_reflns_av_R_equivalents 0.075
_diffrn_reflns_limit_h_max 10
_diffrn_reflns_limit_h_min -10
_diffrn_reflns_limit_k_max 23
_diffrn_reflns_limit_k_min -14
_diffrn_reflns_limit_l_max 23
_diffrn_reflns_limit_l_min -24
_diffrn_reflns_number 17207
_diffrn_reflns_theta_full 28.00
_diffrn_reflns_theta_max 27.87
_exptl_absorpt_coefficient_mu 2.375
_exptl_absorpt_correction_T_max 1.000
_exptl_absorpt_correction_T_min 0.5076
_exptl_absorpt_correction_type none
_exptl_crystal_colour orange
_exptl_crystal_density_diffrn 1.349
_exptl_crystal_density_meas ?
_exptl_crystal_density_method 'not measured'
_exptl_crystal_description prism
_exptl_crystal_F_000 1132.00
_exptl_crystal_size_max 0.30
_exptl_crystal_size_mid 0.15
_exptl_crystal_size_min 0.10
_refine_diff_density_max 0.97
_refine_diff_density_min -0.77
_refine_ls_abs_structure_details ?
_refine_ls_abs_structure_Flack ?
_refine_ls_extinction_coef ?
_refine_ls_extinction_method none
_refine_ls_goodness_of_fit_ref 1.073
_refine_ls_hydrogen_treatment noref
_refine_ls_number_parameters 531
_refine_ls_number_reflns 9236
_refine_ls_R_factor_gt 0.0710
_refine_ls_shift/su_max 0.0010
_refine_ls_structure_factor_coef Fsqd
_refine_ls_weighting_details 'w = 1/[\s^2^(Fo^2^)+(0.1062P)^2^+9.0578P] where P=(Fo^2^+2Fc^2^)/3'
_refine_ls_weighting_scheme calc
_refine_ls_wR_factor_ref 0.2130
_reflns_number_gt 7451
_reflns_number_total 9236
_reflns_threshold_expression F^2^>2.0\s(F^2^)
_cod_original_sg_symbol_H-M 'P 21'
_cod_database_code 4060271

loop_
_symmetry_equiv_pos_as_xyz
x,y,z
-x,y+1/2,-z

loop_
_atom_site_label
_atom_site_type_symbol
_atom_site_fract_x
_atom_site_fract_y
_atom_site_fract_z
_atom_site_U_iso_or_equiv
_atom_site_adp_type
_atom_site_occupancy
_atom_site_symmetry_multiplicity
_atom_site_calc_flag
_atom_site_refinement_flags
_atom_site_disorder_assembly
_atom_site_disorder_group
Br(1) Br 0.5216(1) 0.15360(7) 1.38897(6) 0.0343(3) Uani 1.00 1 d . . .
Br(2) Br 0.1032(1) 0.10166(7) 0.93783(7) 0.0340(3) Uani 1.00 1 d . . .
Ni(1) Ni 0.3741(2) 0.23809(8) 1.45409(7) 0.0192(3) Uani 1.00 1 d . . .
Ni(2) Ni -0.0449(2) 0.00580(7) 0.99116(7) 0.0176(3) Uani 1.00 1 d . . .
P(1) P 0.2350(3) 0.3211(2) 1.4994(2) 0.0238(7) Uani 1.00 1 d . . .
P(2) P 0.1414(3) 0.1763(2) 1.4113(1) 0.0198(7) Uani 1.00 1 d . . .
P(3) P -0.1810(3) -0.0856(2) 1.0277(2) 0.0200(7) Uani 1.00 1 d . . .
P(4) P -0.2796(3) 0.0660(2) 0.9530(2) 0.0205(7) Uani 1.00 1 d . . .
C(1) C 0.5835(13) 0.2948(7) 1.4993(6) 0.025(3) Uani 1.00 1 d . . .
H(1A1) H 0.6605 0.2945 1.4642 0.0290 Uiso 1.00 1 c . . .
H(1B1) H 0.5553 0.3487 1.5076 0.0290 Uiso 1.00 1 c . . .
C(2) C 0.6661(12) 0.2624(6) 1.5678(6) 0.024(3) Uani 1.00 1 d . . .
C(3) C 0.709(1) 0.1863(7) 1.5808(6) 0.031(3) Uani 1.00 1 d . . .
H(3A1) H 0.6727 0.1508 1.5428 0.0370 Uiso 1.00 1 c . . .
C(4) C 0.796(2) 0.1590(8) 1.6429(7) 0.045(4) Uani 1.00 1 d . . .
H(4A1) H 0.8237 0.1062 1.6461 0.0540 Uiso 1.00 1 c . . .
C(5) C 0.847(2) 0.2056(8) 1.7023(7) 0.044(4) Uani 1.00 1 d . . .
H(5A1) H 0.9062 0.1865 1.7472 0.0530 Uiso 1.00 1 c . . .
C(6) C 0.808(1) 0.2810(8) 1.6921(6) 0.034(4) Uani 1.00 1 d . . .
H(6A1) H 0.8393 0.3147 1.7321 0.0410 Uiso 1.00 1 c . . .
C(7) C 0.7279(13) 0.3104(7) 1.6304(6) 0.028(3) Uani 1.00 1 d . . .
H(7A1) H 0.7108 0.3641 1.6269 0.0340 Uiso 1.00 1 c . . .
C(8) C 0.107(1) 0.0840(7) 1.4571(6) 0.027(3) Uani 1.00 1 d . . .
H(8A1) H -0.0123 0.0714 1.4434 0.0330 Uiso 1.00 1 c . . .
C(9) C 0.199(2) 0.0201(7) 1.4336(8) 0.044(4) Uani 1.00 1 d . . .
H(9A1) H 0.1841 -0.0254 1.4624 0.0650 Uiso 1.00 1 c . . .
H(9B1) H 0.3163 0.0332 1.4408 0.0650 Uiso 1.00 1 c . . .
H(9C1) H 0.1588 0.0097 1.3818 0.0650 Uiso 1.00 1 c . . .
C(10) C 0.144(3) 0.0951(10) 1.5397(8) 0.075(6) Uani 1.00 1 d . . .
H(10A1) H 0.0879 0.0555 1.5631 0.1110 Uiso 1.00 1 c . . .
H(10B1) H 0.1059 0.1456 1.5519 0.1110 Uiso 1.00 1 c . . .
H(10C1) H 0.2633 0.0912 1.5570 0.1110 Uiso 1.00 1 c . . .
C(11) C 0.092(1) 0.1515(7) 1.3139(5) 0.029(3) Uani 1.00 1 d . . .
H(11A1) H 0.1699 0.1104 1.3052 0.0350 Uiso 1.00 1 c . . .
C(12) C -0.083(2) 0.1189(9) 1.2915(7) 0.044(4) Uani 1.00 1 d . . .
H(12A1) H -0.1052 0.1094 1.2388 0.0660 Uiso 1.00 1 c . . .
H(12B1) H -0.1632 0.1556 1.3039 0.0660 Uiso 1.00 1 c . . .
H(12C1) H -0.0918 0.0708 1.3175 0.0660 Uiso 1.00 1 c . . .
C(13) C 0.120(2) 0.2180(8) 1.2668(7) 0.047(4) Uani 1.00 1 d . . .
H(13A1) H 0.1072 0.2013 1.2159 0.0700 Uiso 1.00 1 c . . .
H(13B1) H 0.2316 0.2378 1.2828 0.0700 Uiso 1.00 1 c . . .
H(13C1) H 0.0400 0.2583 1.2710 0.0700 Uiso 1.00 1 c . . .
C(14) C -0.0339(12) 0.2386(6) 1.4255(6) 0.022(3) Uani 1.00 1 d . . .
H(14A1) H -0.0703 0.2700 1.3814 0.0260 Uiso 1.00 1 c . . .
H(14B1) H -0.1275 0.2063 1.4334 0.0260 Uiso 1.00 1 c . . .
C(15) C 0.018(1) 0.2913(7) 1.4920(7) 0.034(3) Uani 1.00 1 d . . .
H(15A1) H 0.0036 0.2641 1.5370 0.0400 Uiso 1.00 1 c . . .
H(15B1) H -0.0535 0.3372 1.4871 0.0400 Uiso 1.00 1 c . . .
C(16) C 0.298(1) 0.3452(7) 1.5980(6) 0.030(3) Uani 1.00 1 d . . .
H(16A1) H 0.4104 0.3685 1.6047 0.0370 Uiso 1.00 1 c . . .
C(17) C 0.182(2) 0.4040(9) 1.6230(9) 0.059(5) Uani 1.00 1 d . . .
H(17A1) H 0.2214 0.4169 1.6743 0.0870 Uiso 1.00 1 c . . .
H(17B1) H 0.0711 0.3824 1.6175 0.0870 Uiso 1.00 1 c . . .
H(17C1) H 0.1794 0.4502 1.5931 0.0870 Uiso 1.00 1 c . . .
C(18) C 0.311(2) 0.2697(8) 1.6455(7) 0.043(4) Uani 1.00 1 d . . .
H(18A1) H 0.3442 0.2827 1.6972 0.0640 Uiso 1.00 1 c . . .
H(18B1) H 0.3926 0.2353 1.6306 0.0640 Uiso 1.00 1 c . . .
H(18C1) H 0.2035 0.2442 1.6382 0.0640 Uiso 1.00 1 c . . .
C(19) C 0.215(2) 0.4142(7) 1.4526(7) 0.037(4) Uani 1.00 1 d . . .
H(19A1) H 0.1206 0.4407 1.4691 0.0450 Uiso 1.00 1 c . . .
C(20) C 0.356(2) 0.4683(8) 1.4674(10) 0.064(5) Uani 1.00 1 d . . .
H(20A1) H 0.3179 0.5199 1.4525 0.0960 Uiso 1.00 1 c . . .
H(20B1) H 0.4407 0.4525 1.4398 0.0960 Uiso 1.00 1 c . . .
H(20C1) H 0.4018 0.4680 1.5197 0.0960 Uiso 1.00 1 c . . .
C(21) C 0.165(2) 0.4040(9) 1.3716(8) 0.064(5) Uani 1.00 1 d . . .
H(21A1) H 0.1494 0.4543 1.3481 0.0970 Uiso 1.00 1 c . . .
H(21B1) H 0.0624 0.3750 1.3610 0.0970 Uiso 1.00 1 c . . .
H(21C1) H 0.2519 0.3763 1.3527 0.0970 Uiso 1.00 1 c . . .
C(22) C 0.1589(12) -0.0543(6) 1.0265(6) 0.021(3) Uani 1.00 1 d . . .
H(22A1) H 0.1280 -0.1089 1.0280 0.0250 Uiso 1.00 1 c . . .
H(22B1) H 0.2323 -0.0493 0.9902 0.0250 Uiso 1.00 1 c . . .
C(23) C 0.2559(12) -0.0328(7) 1.1006(6) 0.025(3) Uani 1.00 1 d . . .
C(24) C 0.3181(13) -0.0897(7) 1.1518(6) 0.026(3) Uani 1.00 1 d . . .
H(24A1) H 0.2997 -0.1421 1.1395 0.0310 Uiso 1.00 1 c . . .
C(25) C 0.407(2) -0.0700(8) 1.2208(7) 0.040(4) Uani 1.00 1 d . . .
H(25A1) H 0.4452 -0.1088 1.2553 0.0480 Uiso 1.00 1 c . . .
C(26) C 0.437(2) 0.0033(9) 1.2379(7) 0.041(4) Uani 1.00 1 d . . .
H(26A1) H 0.5017 0.0165 1.2836 0.0490 Uiso 1.00 1 c . . .
C(27) C 0.374(2) 0.0598(8) 1.1899(6) 0.038(4) Uani 1.00 1 d . . .
H(27A1) H 0.3894 0.1117 1.2044 0.0450 Uiso 1.00 1 c . . .
C(28) C 0.288(2) 0.0429(7) 1.1199(7) 0.034(4) Uani 1.00 1 d . . .
H(28A1) H 0.2513 0.0828 1.0863 0.0410 Uiso 1.00 1 c . . .
C(29) C -0.117(1) -0.1211(7) 1.1218(6) 0.028(3) Uani 1.00 1 d . . .
H(29A1) H -0.0032 -0.1421 1.1241 0.0340 Uiso 1.00 1 c . . .
C(30) C -0.099(2) -0.0524(7) 1.1758(6) 0.036(4) Uani 1.00 1 d . . .
H(30A1) H -0.0361 -0.0686 1.2231 0.0530 Uiso 1.00 1 c . . .
H(30B1) H -0.2080 -0.0350 1.1820 0.0530 Uiso 1.00 1 c . . .
H(30C1) H -0.0405 -0.0106 1.1564 0.0530 Uiso 1.00 1 c . . .
C(31) C -0.214(2) -0.1835(7) 1.1469(8) 0.039(4) Uani 1.00 1 d . . .
H(31A1) H -0.1770 -0.1920 1.1992 0.0590 Uiso 1.00 1 c . . .
H(31B1) H -0.1997 -0.2305 1.1201 0.0590 Uiso 1.00 1 c . . .
H(31C1) H -0.3309 -0.1692 1.1379 0.0590 Uiso 1.00 1 c . . .
C(32) C -0.187(2) -0.1725(7) 0.9696(7) 0.037(4) Uani 1.00 1 d . . .
H(32A1) H -0.0993 -0.2068 0.9958 0.0440 Uiso 1.00 1 c . . .
C(33) C -0.136(2) -0.1549(8) 0.8966(8) 0.054(5) Uani 1.00 1 d . . .
H(33A1) H -0.1061 -0.2025 0.8746 0.0810 Uiso 1.00 1 c . . .
H(33B1) H -0.0415 -0.1202 0.9044 0.0810 Uiso 1.00 1 c . . .
H(33C1) H -0.2280 -0.1307 0.8641 0.0810 Uiso 1.00 1 c . . .
C(34) C -0.345(2) -0.2194(9) 0.9597(9) 0.055(5) Uani 1.00 1 d . . .
H(34A1) H -0.3249 -0.2696 0.9395 0.0830 Uiso 1.00 1 c . . .
H(34B1) H -0.4312 -0.1927 0.9261 0.0830 Uiso 1.00 1 c . . .
H(34C1) H -0.3790 -0.2260 1.0070 0.0830 Uiso 1.00 1 c . . .
C(35) C -0.3936(13) -0.0560(6) 1.0250(6) 0.022(3) Uani 1.00 1 d . . .
H(35A1) H -0.4657 -0.1016 1.0197 0.0260 Uiso 1.00 1 c . . .
H(35B1) H -0.4035 -0.0303 1.0713 0.0260 Uiso 1.00 1 c . . .
C(36) C -0.4492(13) -0.0010(7) 0.9606(7) 0.028(3) Uani 1.00 1 d . . .
H(36A1) H -0.5473 0.0279 0.9687 0.0340 Uiso 1.00 1 c . . .
H(36B1) H -0.4790 -0.0305 0.9148 0.0340 Uiso 1.00 1 c . . .
C(37) C -0.317(2) 0.0989(9) 0.8595(6) 0.039(4) Uani 1.00 1 d . . .
H(37A1) H -0.2309 0.1378 0.8551 0.0470 Uiso 1.00 1 c . . .
C(38) C -0.484(2) 0.1380(10) 0.8362(8) 0.060(5) Uani 1.00 1 d . . .
H(38A1) H -0.5007 0.1498 0.7840 0.0900 Uiso 1.00 1 c . . .
H(38B1) H -0.4874 0.1854 0.8640 0.0900 Uiso 1.00 1 c . . .
H(38C1) H -0.5721 0.1037 0.8457 0.0900 Uiso 1.00 1 c . . .
C(39) C -0.299(2) 0.0339(9) 0.8053(8) 0.054(5) Uani 1.00 1 d . . .
H(39A1) H -0.2549 0.0547 0.7640 0.0800 Uiso 1.00 1 c . . .
H(39B1) H -0.4072 0.0109 0.7876 0.0800 Uiso 1.00 1 c . . .
H(39C1) H -0.2244 -0.0052 0.8299 0.0800 Uiso 1.00 1 c . . .
C(40) C -0.318(1) 0.1490(6) 1.0069(7) 0.029(3) Uani 1.00 1 d . . .
H(40A1) H -0.4383 0.1604 0.9931 0.0350 Uiso 1.00 1 c . . .
C(41) C -0.230(2) 0.2197(8) 0.9903(8) 0.048(5) Uani 1.00 1 d . . .
H(41A1) H -0.2716 0.2638 1.0137 0.0730 Uiso 1.00 1 c . . .
H(41B1) H -0.2477 0.2278 0.9374 0.0730 Uiso 1.00 1 c . . .
H(41C1) H -0.1116 0.2140 1.0088 0.0730 Uiso 1.00 1 c . . .
C(42) C -0.286(2) 0.1331(8) 1.0885(7) 0.051(4) Uani 1.00 1 d . . .
H(42A1) H -0.2562 0.1808 1.1151 0.0760 Uiso 1.00 1 c . . .
H(42B1) H -0.1961 0.0962 1.1002 0.0760 Uiso 1.00 1 c . . .
H(42C1) H -0.3858 0.1120 1.1026 0.0760 Uiso 1.00 1 c . . .
C(43) C 0.167(2) 0.0443(10) 0.7277(9) 0.072(6) Uani 1.00 1 d . . .
H(43A1) H 0.1365 0.0650 0.7724 0.1080 Uiso 1.00 1 c . . .
H(43B1) H 0.0691 0.0430 0.6891 0.1080 Uiso 1.00 1 c . . .
H(43C1) H 0.2508 0.0769 0.7124 0.1080 Uiso 1.00 1 c . . .
C(44) C 0.231(2) -0.0325(8) 0.7414(6) 0.040(4) Uani 1.00 1 d . . .
C(45) C 0.216(2) -0.0776(9) 0.8003(6) 0.044(4) Uani 1.00 1 d . . .
H(45A1) H 0.1576 -0.0565 0.8353 0.0520 Uiso 1.00 1 c . . .
C(46) C 0.275(2) -0.1479(11) 0.8129(9) 0.074(6) Uani 1.00 1 d . . .
H(46A1) H 0.2617 -0.1746 0.8559 0.0890 Uiso 1.00 1 c . . .
C(47) C 0.356(2) -0.1816(11) 0.7617(10) 0.064(6) Uani 1.00 1 d . . .
H(47A1) H 0.3972 -0.2322 0.7691 0.0760 Uiso 1.00 1 c . . .
C(48) C 0.377(2) -0.1421(13) 0.7006(10) 0.066(6) Uani 1.00 1 d . . .
H(48A1) H 0.4247 -0.1660 0.6637 0.0790 Uiso 1.00 1 c . . .
C(49) C 0.328(2) -0.0692(12) 0.6938(8) 0.072(6) Uani 1.00 1 d . . .
H(49A1) H 0.3587 -0.0398 0.6555 0.0860 Uiso 1.00 1 c . . .

loop_
_atom_type_symbol
_atom_type_description
_atom_type_scat_dispersion_real
_atom_type_scat_dispersion_imag
_atom_type_scat_source
C C 0.003 0.002
;
International Tables for Crystallography
(1992, Vol. C, Tables 4.2.6.8 and 6.1.1.4)
;
H H 0.000 0.000
;
International Tables for Crystallography
(1992, Vol. C, Table 6.1.1.4)
;
Br Br -0.290 2.459
;
International Tables for Crystallography
(1992, Vol. C, Tables 4.2.6.8 and 6.1.1.4)
;
Ni Ni 0.339 1.112
;
International Tables for Crystallography
(1992, Vol. C, Tables 4.2.6.8 and 6.1.1.4)
;
P P 0.102 0.094
;
International Tables for Crystallography
(1992, Vol. C, Tables 4.2.6.8 and 6.1.1.4)
;
